data_4114006
loop_
_publ_author_name
'Takumi Konno'
'Kazuyuki Haneishi'
'Masakazu Hirotsu'
'Tadashi Yamaguchi'
'Tasuku Ito'
'Takashi Yoshimura'

_publ_contact_author
;
     Takumi Konno
Department of Chemistry, Graduate School Of Science, Osaka University,
Toyonaka, Osaka, 560-0043, Japan
;
_publ_contact_author_email ' konno@ch.wani.osaka-u.ac.jp '
_publ_contact_author_fax ' +81-6-6850-5765 '
_publ_contact_author_phone ' +81-6-6850-5765 '
_publ_section_title
;
 The First Triple Thiol-thiolate Hydrogen Bond versus Triple Diselenide
 Bond That Bridges Two Metal Centers
;
_journal_name_full 'Journal of the American Chemical Society'
_journal_page_first 9244
_journal_page_last 9245
_journal_paper_doi 10.1021/ja0302331
_journal_volume 125
_journal_year 2003
_chemical_formula_moiety 'C12 H39 B3 F12 N6 S6 Rh2 '
_chemical_formula_sum 'C12 H39 B3 F12 N6 Rh2 S6'
_chemical_formula_weight 926.06
_space_group_IT_number 15
_symmetry_cell_setting monoclinic
_symmetry_Int_Tables_number 15
_symmetry_space_group_name_Hall '-C 2yc'
_symmetry_space_group_name_H-M 'C 1 2/c 1'
_cell_angle_alpha 90
_cell_angle_beta 130.113(8)
_cell_angle_gamma 90
_cell_formula_units_Z 8
_cell_length_a 31.205(5)
_cell_length_b 12.278(4)
_cell_length_c 22.182(4)
_cell_measurement_reflns_used 25
_cell_measurement_temperature 293.2
_cell_measurement_theta_max 15.0
_cell_measurement_theta_min 14.8
_cell_volume 6500(3)
_computing_cell_refinement 'Rigaku/AFC Diffractometer Control'
_computing_data_collection 'Rigaku/AFC Diffractometer Control'
_computing_data_reduction teXsan
_computing_publication_material teXsan
_computing_structure_refinement SHELXL93
_computing_structure_solution SIR92
_diffrn_ambient_temperature 293.2
_diffrn_measurement_device 'Rigaku AFC7S'
_diffrn_measurement_method ?w-2?q
_diffrn_orient_matrix_UB_11 0.02861
_diffrn_orient_matrix_UB_12 -0.04862
_diffrn_orient_matrix_UB_13 0.00695
_diffrn_orient_matrix_UB_21 -0.02204
_diffrn_orient_matrix_UB_22 -0.06530
_diffrn_orient_matrix_UB_23 -0.00720
_diffrn_orient_matrix_UB_31 -0.02124
_diffrn_orient_matrix_UB_32 0.00227
_diffrn_orient_matrix_UB_33 -0.05809
_diffrn_radiation_detector 'scintillation counter'
_diffrn_radiation_monochromator graphite
_diffrn_radiation_source 'Rigaku sealed tube'
_diffrn_radiation_type 'Mo K?a'
_diffrn_radiation_wavelength 0.7107
_diffrn_reflns_av_R_equivalents 0.021
_diffrn_reflns_av_sigmaI/netI 0.040
_diffrn_reflns_limit_h_max 40
_diffrn_reflns_limit_h_min 0
_diffrn_reflns_limit_k_max 15
_diffrn_reflns_limit_k_min 0
_diffrn_reflns_limit_l_max 22
_diffrn_reflns_limit_l_min -28
_diffrn_reflns_number 8120
_diffrn_reflns_reduction_process 'Lp corrections applied'
_diffrn_reflns_theta_max 27.52
_diffrn_standards_decay_% -10.40
_diffrn_standards_interval_count 150
_diffrn_standards_number 3
_exptl_absorpt_coefficient_mu 1.486
_exptl_absorpt_correction_T_max 1.000
_exptl_absorpt_correction_T_min 0.825
_exptl_absorpt_correction_type 'psi-scan (North,Phillips & Mathews,1968)'
_exptl_crystal_colour orange-yellow
_exptl_crystal_density_diffrn 1.893
_exptl_crystal_description prismatic
_exptl_crystal_F_000 3696.00
_exptl_crystal_size_max 0.50
_exptl_crystal_size_mid 0.30
_exptl_crystal_size_min 0.30
_refine_diff_density_max 1.53
_refine_diff_density_min -1.21
_refine_diff_density_rms 0.13
_refine_ls_extinction_coef 0.0000
_refine_ls_extinction_expression Fc^*^=kFc[1+0.001xFc^2^?l^3^/sin(2?q)]^-1/4^
_refine_ls_extinction_method SHELXL
_refine_ls_goodness_of_fit_all 1.183
_refine_ls_hydrogen_treatment noref
_refine_ls_matrix_type full
_refine_ls_number_parameters 370
_refine_ls_number_reflns 0
_refine_ls_number_restraints 0
_refine_ls_restrained_S_all 1.183
_refine_ls_R_factor_all 0.0924
_refine_ls_R_factor_obs 0.0517
_refine_ls_shift/esd_max -0.0590
_refine_ls_shift/esd_mean 0.0040
_refine_ls_structure_factor_coef Fsqd
_refine_ls_weighting_details 'w = 1/[?s^2^(Fo^2^) + (0.1000P)^2^+0.0000P] where P=(Fo^2^+2Fc^2^)/3'
_refine_ls_weighting_scheme calc
_refine_ls_wR_factor_all 0.1825
_reflns_number_observed 5091
_reflns_number_total 7827
_reflns_observed_criterion >2.0sigma(I)
_cod_data_source_file ja0302331_1.cif
_cod_data_source_block '[1](BF4)3'
_cod_depositor_comments
;
The following automatic conversions were performed:

'_refine_ls_weighting_scheme' value 'calc w = 1/[?s^2^(Fo^2^) +
(0.1000P)^2^+0.0000P] where P=(Fo^2^+2Fc^2^)/3' was changed to
'calc'. New tag '_refine_ls_weighting_details' was created. The value
of the new tag was set to 'w = 1/[?s^2^(Fo^2^) +
(0.1000P)^2^+0.0000P] where P=(Fo^2^+2Fc^2^)/3'.

Automatic conversion script
Id: cif_fix_values 3143 2015-03-26 13:38:13Z robertas 
;
_cod_original_cell_volume 6499(2)
_cod_original_sg_symbol_H-M 'C 2/c '
_cod_original_formula_sum 'C12 H39 B3 F12 N6 S6 Rh2 '
_cod_database_code 4114006

loop_
_symmetry_equiv_pos_as_xyz
x,y,z
-x,y,1/2-z
-x,-y,-z
x,-y,1/2+z
1/2+x,1/2+y,z
1/2-x,1/2+y,1/2-z
1/2-x,1/2-y,-z
1/2+x,1/2-y,1/2+z

loop_
_atom_site_aniso_label
_atom_site_aniso_U_11
_atom_site_aniso_U_22
_atom_site_aniso_U_33
_atom_site_aniso_U_12
_atom_site_aniso_U_13
_atom_site_aniso_U_23
Rh1 0.0446(3) 0.0392(3) 0.0444(3) -0.0009(2) 0.0284(2) 0.0015(2)
Rh2 0.0463(3) 0.0421(3) 0.0429(3) 0.0025(2) 0.0265(2) 0.0035(2)
S1 0.0473(8) 0.0497(8) 0.0541(8) -0.0053(6) 0.0319(7) -0.0014(7)
S2 0.0498(8) 0.0440(8) 0.0525(8) -0.0055(6) 0.0311(7) -0.0012(6)
S3 0.0656(10) 0.0561(9) 0.0496(9) -0.0048(8) 0.0365(8) -0.0045(7)
S4 0.0534(8) 0.0472(8) 0.0472(8) 0.0034(7) 0.0297(7) 0.0035(6)
S5 0.0597(9) 0.067(1) 0.0622(10) 0.0064(8) 0.0432(9) 0.0136(8)
S6 0.068(1) 0.0531(9) 0.0588(9) -0.0098(8) 0.0421(8) -0.0031(8)
F1 0.227(8) 0.085(4) 0.144(5) 0.012(4) 0.151(6) -0.003(4)
F2 0.27(1) 0.53(3) 0.28(1) 0.31(2) 0.19(1) 0.23(2)
F3 0.52(2) 0.29(1) 0.46(2) -0.32(2) 0.45(2) -0.28(1)
F4 0.189(7) 0.127(5) 0.139(5) 0.011(5) 0.131(6) 0.014(5)
F5 0.225(9) 0.134(6) 0.132(6) 0.094(7) 0.088(6) 0.009(5)
F6 0.097(4) 0.160(6) 0.109(4) 0.041(4) 0.062(4) 0.052(4)
F7 0.31(1) 0.157(8) 0.199(8) -0.024(8) 0.213(10) -0.010(6)
F8 0.096(5) 0.39(2) 0.182(8) -0.056(8) 0.030(6) 0.15(1)
F9 0.110(4) 0.098(4) 0.097(3) 0.017(3) 0.080(3) 0.025(3)
F10 0.142(6) 0.163(7) 0.144(6) -0.043(5) 0.105(5) -0.021(5)
F11 0.138(5) 0.171(7) 0.126(5) 0.102(5) 0.081(5) 0.084(5)
F12 0.166(6) 0.099(4) 0.127(5) 0.033(4) 0.120(5) 0.018(4)
N1 0.049(3) 0.062(3) 0.050(3) 0.001(2) 0.026(2) 0.006(2)
N2 0.057(3) 0.062(3) 0.067(3) 0.010(3) 0.043(3) 0.011(3)
N3 0.086(4) 0.040(3) 0.084(4) 0.004(3) 0.060(4) 0.004(3)
N4 0.053(3) 0.081(4) 0.054(3) 0.011(3) 0.031(3) 0.005(3)
N5 0.077(4) 0.039(3) 0.060(3) -0.004(3) 0.035(3) 0.004(2)
N6 0.055(3) 0.067(4) 0.046(3) 0.001(3) 0.027(3) 0.002(3)
C1 0.083(5) 0.084(5) 0.063(4) 0.001(4) 0.053(4) 0.000(4)
C2 0.073(5) 0.091(6) 0.043(3) -0.011(4) 0.035(3) 0.003(4)
C3 0.054(4) 0.072(4) 0.052(3) -0.013(3) 0.035(3) -0.003(3)
C4 0.052(4) 0.075(5) 0.064(4) -0.002(3) 0.035(3) 0.003(4)
C5 0.125(8) 0.071(6) 0.090(6) -0.018(6) 0.066(6) -0.017(5)
C6 0.139(9) 0.049(4) 0.099(7) -0.003(5) 0.074(7) -0.015(4)
C7 0.078(5) 0.121(8) 0.069(5) 0.013(5) 0.054(4) 0.011(5)
C8 0.079(6) 0.18(1) 0.077(6) 0.034(7) 0.050(5) -0.022(7)
C9 0.085(6) 0.088(7) 0.152(9) -0.005(5) 0.082(7) 0.034(7)
C10 0.33(2) 0.092(8) 0.39(3) -0.13(1) 0.33(2) -0.12(1)
C11 0.094(6) 0.080(5) 0.067(5) -0.031(5) 0.048(5) -0.023(4)
C12 0.106(6) 0.081(5) 0.054(4) -0.016(5) 0.051(4) -0.013(4)
B1 0.077(6) 0.055(5) 0.094(7) 0.012(4) 0.061(5) 0.006(5)
B2 0.116(10) 0.111(10) 0.095(8) 0.007(8) 0.082(8) 0.014(7)
B3 0.081(6) 0.080(6) 0.080(6) 0.022(5) 0.065(5) 0.021(5)

loop_
_atom_site_label
_atom_site_fract_x
_atom_site_fract_y
_atom_site_fract_z
_atom_site_U_iso_or_equiv
_atom_site_thermal_displace_type
_atom_site_calc_flag
_atom_site_occupancy
Rh1 0.52698(2) 0.22545(4) 0.62135(3) 0.0429(1) Uani d 1.00
Rh2 0.69250(2) -0.07439(4) 0.81476(3) 0.0453(1) Uani d 1.00
S1 0.60626(6) 0.2127(1) 0.6335(1) 0.0509(4) Uani d 1.00
S2 0.51390(6) 0.0378(1) 0.61659(9) 0.0501(3) Uani d 1.00
S3 0.58130(8) 0.2336(2) 0.7584(1) 0.0576(4) Uani d 1.00
S4 0.63905(7) -0.0704(1) 0.67813(9) 0.0512(4) Uani d 1.00
S5 0.61749(7) -0.0349(2) 0.8105(1) 0.0599(4) Uani d 1.00
S6 0.71604(8) 0.1084(1) 0.8248(1) 0.0593(4) Uani d 1.00
F1 0.3891(3) 0.3654(5) 0.3436(4) 0.129(2) Uani d 1.00
F2 0.3336(6) 0.462(2) 0.3425(8) 0.35(1) Uani d 1.00
F3 0.4139(7) 0.485(1) 0.4280(9) 0.323(10) Uani d 1.00
F4 0.3756(3) 0.3438(6) 0.4301(4) 0.134(2) Uani d 1.00
F5 0.4117(4) 0.4624(7) 0.5824(5) 0.183(4) Uani d 1.00
F6 0.3616(3) 0.6014(6) 0.4985(4) 0.125(2) Uani d 1.00
F7 0.3804(5) 0.5832(7) 0.6115(6) 0.187(4) Uani d 1.00
F8 0.4463(3) 0.626(1) 0.6085(6) 0.266(8) Uani d 1.00
F9 0.7942(2) -0.3417(5) 0.8846(3) 0.092(1) Uani d 1.00
F10 0.7421(3) -0.4583(7) 0.8903(4) 0.140(3) Uani d 1.00
F11 0.8316(3) -0.4513(6) 0.9867(4) 0.148(3) Uani d 1.00
F12 0.7762(3) -0.3144(5) 0.9657(4) 0.112(2) Uani d 1.00
N1 0.4835(2) 0.2174(5) 0.4988(3) 0.058(1) Uani d 1.00
N2 0.4534(2) 0.2380(5) 0.6061(4) 0.060(1) Uani d 1.00
N3 0.5325(3) 0.3975(5) 0.6248(4) 0.067(2) Uani d 1.00
N4 0.7592(2) -0.1196(6) 0.8194(3) 0.065(1) Uani d 1.00
N5 0.6687(3) -0.2362(4) 0.8050(4) 0.066(2) Uani d 1.00
N6 0.7467(2) -0.0698(5) 0.9399(3) 0.060(1) Uani d 1.00
C1 0.5733(4) 0.1933(7) 0.5303(5) 0.072(2) Uani d 1.00
C2 0.5187(3) 0.2494(7) 0.4793(4) 0.071(2) Uani d 1.00
C3 0.4575(3) 0.0414(6) 0.6215(4) 0.059(2) Uani d 1.00
C4 0.4194(3) 0.1373(7) 0.5756(4) 0.065(2) Uani d 1.00
C5 0.6016(5) 0.3757(8) 0.7682(6) 0.097(3) Uani d 1.00
C6 0.5575(5) 0.4426(7) 0.7028(6) 0.097(3) Uani d 1.00
C7 0.6973(4) -0.0874(8) 0.6793(5) 0.085(3) Uani d 1.00
C8 0.7414(4) -0.150(1) 0.7429(6) 0.113(4) Uani d 1.00
C9 0.5949(4) -0.1708(9) 0.8060(7) 0.104(3) Uani d 1.00
C10 0.6176(8) -0.248(1) 0.789(1) 0.195(9) Uani d 1.00
C11 0.7675(4) 0.1190(8) 0.9329(5) 0.083(2) Uani d 1.00
C12 0.7547(4) 0.0411(7) 0.9711(4) 0.080(2) Uani d 1.00
B1 0.3774(4) 0.4160(7) 0.3845(6) 0.071(2) Uani d 1.00
B2 0.4032(6) 0.569(1) 0.5785(8) 0.097(4) Uani d 1.00
B3 0.7888(4) -0.3912(8) 0.9342(6) 0.071(2) Uani d 1.00
H1 0.4710 0.1449 0.4814 0.0690 Uiso calc 1.00
H2 0.4521 0.2649 0.4722 0.0690 Uiso calc 1.00
H3 0.4634 0.2550 0.6555 0.0717 Uiso calc 1.00
H4 0.4311 0.2952 0.5698 0.0717 Uiso calc 1.00
H5 0.5548 0.4185 0.6115 0.0803 Uiso calc 1.00
H6 0.4957 0.4264 0.5869 0.0803 Uiso calc 1.00
H7 0.7843 -0.0600 0.8390 0.0777 Uiso calc 1.00
H8 0.7778 -0.1799 0.8540 0.0777 Uiso calc 1.00
H9 0.6657 -0.2696 0.7638 0.0788 Uiso calc 1.00
H10 0.6969 -0.2723 0.8533 0.0788 Uiso calc 1.00
H11 0.7311 -0.1141 0.9567 0.0725 Uiso calc 1.00
H12 0.7821 -0.0982 0.9606 0.0725 Uiso calc 1.00
H13 0.5970 0.2227 0.5212 0.0869 Uiso calc 1.00
H14 0.5680 0.1178 0.5184 0.0869 Uiso calc 1.00
H15 0.4998 0.2312 0.4258 0.0855 Uiso calc 1.00
H16 0.5246 0.3260 0.4861 0.0855 Uiso calc 1.00
H17 0.4363 -0.0240 0.5998 0.0712 Uiso calc 1.00
H18 0.4733 0.0475 0.6751 0.0712 Uiso calc 1.00
H19 0.3921 0.1415 0.5819 0.0782 Uiso calc 1.00
H20 0.4014 0.1288 0.5215 0.0782 Uiso calc 1.00
H21 0.6110 0.4042 0.8154 0.1160 Uiso calc 1.00
H22 0.6334 0.3796 0.7715 0.1160 Uiso calc 1.00
H23 0.5726 0.5124 0.7070 0.1178 Uiso calc 1.00
H24 0.5286 0.4508 0.7057 0.1178 Uiso calc 1.00
H25 0.6839 -0.1213 0.6316 0.1025 Uiso calc 1.00
H26 0.7116 -0.0170 0.6827 0.1025 Uiso calc 1.00
H27 0.7725 -0.1437 0.7449 0.1369 Uiso calc 1.00
H28 0.7293 -0.2241 0.7331 0.1369 Uiso calc 1.00
H29 0.6055 -0.1882 0.8559 0.1242 Uiso calc 1.00
H30 0.5553 -0.1735 0.7668 0.1242 Uiso calc 1.00
H31 0.5904 -0.2586 0.7332 0.2293 Uiso calc 1.00
H32 0.6209 -0.3122 0.8150 0.2293 Uiso calc 1.00
H33 0.8037 0.1033 0.9501 0.0992 Uiso calc 1.00
H34 0.7670 0.1911 0.9478 0.0992 Uiso calc 1.00
H35 0.7213 0.0636 0.9607 0.0968 Uiso calc 1.00
H36 0.7848 0.0408 1.0263 0.0968 Uiso calc 1.00

loop_
_atom_type_symbol
_atom_type_oxidation_number
_atom_type_number_in_cell
_atom_type_scat_dispersion_real
_atom_type_scat_dispersion_imag
_atom_type_scat_source
C 0 96 0.003 0.002
;International Tables for Crystallography
(1992, Vol. C, Tables 4.2.6.8 and 6.1.1.4)
;
H 0 312 0.000 0.000
;International Tables for Crystallography
(1992, Vol. C, Table 6.1.1.4)
;
S 0 48 0.125 0.123
;International Tables for Crystallography
(1992, Vol. C, Tables 4.2.6.8 and 6.1.1.4)
;
B 0 24 0.001 0.001
;International Tables for Crystallography
(1992, Vol. C, Tables 4.2.6.8 and 6.1.1.4)
;
F 0 96 0.017 0.010
;International Tables for Crystallography
(1992, Vol. C, Tables 4.2.6.8 and 6.1.1.4)
;
Rh 0 16 -1.118 0.919
;International Tables for Crystallography
(1992, Vol. C, Tables 4.2.6.8 and 6.1.1.4)
;
N 0 48 0.006 0.003
;International Tables for Crystallography
(1992, Vol. C, Tables 4.2.6.8 and 6.1.1.4)
;

loop_
_geom_angle_atom_site_label_1
_geom_angle_atom_site_label_2
_geom_angle_atom_site_label_3
_geom_angle
_geom_angle_site_symmetry_1
_geom_angle_site_symmetry_2
_geom_angle_site_symmetry_3
_geom_angle_publ_flag
S1 RH1 S2 94.67(7) 1_555 1_555 1_555 yes
S1 RH1 S3 91.52(8) 1_555 1_555 1_555 yes
S1 RH1 N1 84.2(2) 1_555 1_555 1_555 yes
S1 RH1 N2 178.0(2) 1_555 1_555 1_555 yes
S1 RH1 N3 90.4(3) 1_555 1_555 1_555 yes
S2 RH1 S3 93.44(7) 1_555 1_555 1_555 yes
S2 RH1 N1 87.0(2) 1_555 1_555 1_555 yes
S2 RH1 N2 85.6(2) 1_555 1_555 1_555 yes
S2 RH1 N3 174.9(3) 1_555 1_555 1_555 yes
S3 RH1 N1 175.8(2) 1_555 1_555 1_555 yes
S3 RH1 N2 90.4(2) 1_555 1_555 1_555 yes
S3 RH1 N3 86.3(2) 1_555 1_555 1_555 yes
N1 RH1 N2 93.8(3) 1_555 1_555 1_555 yes
N1 RH1 N3 93.6(3) 1_555 1_555 1_555 yes
N2 RH1 N3 89.3(3) 1_555 1_555 1_555 yes
S4 RH2 S5 94.83(7) 1_555 1_555 1_555 yes
S4 RH2 S6 91.21(7) 1_555 1_555 1_555 yes
S4 RH2 N4 85.7(2) 1_555 1_555 1_555 yes
S4 RH2 N5 88.6(2) 1_555 1_555 1_555 yes
S4 RH2 N6 174.8(2) 1_555 1_555 1_555 yes
S5 RH2 S6 92.88(9) 1_555 1_555 1_555 yes
S5 RH2 N4 176.6(2) 1_555 1_555 1_555 yes
S5 RH2 N5 85.0(3) 1_555 1_555 1_555 yes
S5 RH2 N6 88.9(2) 1_555 1_555 1_555 yes
S6 RH2 N4 90.5(2) 1_555 1_555 1_555 yes
S6 RH2 N5 177.8(3) 1_555 1_555 1_555 yes
S6 RH2 N6 85.0(2) 1_555 1_555 1_555 yes
N4 RH2 N5 91.7(3) 1_555 1_555 1_555 yes
N4 RH2 N6 90.8(3) 1_555 1_555 1_555 yes
N5 RH2 N6 95.3(2) 1_555 1_555 1_555 yes
RH1 S1 C1 99.6(4) 1_555 1_555 1_555 yes
RH1 S2 C3 96.9(3) 1_555 1_555 1_555 yes
RH1 S3 C5 95.8(4) 1_555 1_555 1_555 yes
RH2 S4 C7 96.2(3) 1_555 1_555 1_555 yes
RH2 S5 C9 99.1(5) 1_555 1_555 1_555 yes
RH2 S6 C11 98.6(3) 1_555 1_555 1_555 yes
RH1 N1 C2 112.5(3) 1_555 1_555 1_555 yes
RH1 N1 H1 108.8(5) 1_555 1_555 1_555 no
RH1 N1 H2 108.7(6) 1_555 1_555 1_555 no
C2 N1 H1 108.6(8) 1_555 1_555 1_555 no
C2 N1 H2 108.7(6) 1_555 1_555 1_555 no
H1 N1 H2 109.4(5) 1_555 1_555 1_555 no
RH1 N2 C4 113.5(6) 1_555 1_555 1_555 yes
RH1 N2 H3 108.4(4) 1_555 1_555 1_555 no
RH1 N2 H4 108.4(7) 1_555 1_555 1_555 no
C4 N2 H3 108.5(8) 1_555 1_555 1_555 no
C4 N2 H4 108.4(5) 1_555 1_555 1_555 no
H3 N2 H4 109.5(7) 1_555 1_555 1_555 no
RH1 N3 C6 112.8(5) 1_555 1_555 1_555 yes
RH1 N3 H5 108.5(6) 1_555 1_555 1_555 no
RH1 N3 H6 108.4(4) 1_555 1_555 1_555 no
C6 N3 H5 108.9(8) 1_555 1_555 1_555 no
C6 N3 H6 108.8(9) 1_555 1_555 1_555 no
H5 N3 H6 109.4(7) 1_555 1_555 1_555 no
RH2 N4 C8 113.1(5) 1_555 1_555 1_555 yes
RH2 N4 H7 108.7(6) 1_555 1_555 1_555 no
RH2 N4 H8 108.6(7) 1_555 1_555 1_555 no
C8 N4 H7 108.4(9) 1_555 1_555 1_555 no
C8 N4 H8 108.5(8) 1_555 1_555 1_555 no
H7 N4 H8 109.6(4) 1_555 1_555 1_555 no
RH2 N5 C10 113.4(7) 1_555 1_555 1_555 yes
RH2 N5 H9 108.6(6) 1_555 1_555 1_555 no
RH2 N5 H10 108.5(4) 1_555 1_555 1_555 no
C10 N5 H9 108(1) 1_555 1_555 1_555 no
C10 N5 H10 108(1) 1_555 1_555 1_555 no
H9 N5 H10 109.3(7) 1_555 1_555 1_555 no
RH2 N6 C12 112.9(4) 1_555 1_555 1_555 yes
RH2 N6 H11 108.6(3) 1_555 1_555 1_555 no
RH2 N6 H12 108.7(6) 1_555 1_555 1_555 no
C12 N6 H11 108.6(9) 1_555 1_555 1_555 no
C12 N6 H12 108.7(6) 1_555 1_555 1_555 no
H11 N6 H12 109.3(6) 1_555 1_555 1_555 no
S1 C1 C2 109.8(8) 1_555 1_555 1_555 yes
S1 C1 H13 109.2(5) 1_555 1_555 1_555 no
S1 C1 H14 109.5(7) 1_555 1_555 1_555 no
C2 C1 H13 109.3(8) 1_555 1_555 1_555 no
C2 C1 H14 109.5(7) 1_555 1_555 1_555 no
H13 C1 H14 109(1) 1_555 1_555 1_555 no
N1 C2 C1 111.3(8) 1_555 1_555 1_555 yes
N1 C2 H15 109.0(7) 1_555 1_555 1_555 no
N1 C2 H16 108.9(10) 1_555 1_555 1_555 no
C1 C2 H15 109(1) 1_555 1_555 1_555 no
C1 C2 H16 109.2(7) 1_555 1_555 1_555 no
H15 C2 H16 109.4(9) 1_555 1_555 1_555 no
S2 C3 C4 110.3(7) 1_555 1_555 1_555 yes
S2 C3 H17 109.3(8) 1_555 1_555 1_555 no
S2 C3 H18 109.3(5) 1_555 1_555 1_555 no
C4 C3 H17 109.3(5) 1_555 1_555 1_555 no
C4 C3 H18 109.3(8) 1_555 1_555 1_555 no
H17 C3 H18 109.4(9) 1_555 1_555 1_555 no
N2 C4 C3 108.9(5) 1_555 1_555 1_555 yes
N2 C4 H19 109.5(8) 1_555 1_555 1_555 no
N2 C4 H20 109.7(9) 1_555 1_555 1_555 no
C3 C4 H19 109.5(9) 1_555 1_555 1_555 no
C3 C4 H20 109.6(8) 1_555 1_555 1_555 no
H19 C4 H20 109.6(6) 1_555 1_555 1_555 no
S3 C5 C6 113.0(7) 1_555 1_555 1_555 yes
S3 C5 H21 108(1) 1_555 1_555 1_555 no
S3 C5 H22 108.9(9) 1_555 1_555 1_555 no
C6 C5 H21 108(1) 1_555 1_555 1_555 no
C6 C5 H22 108(1) 1_555 1_555 1_555 no
H21 C5 H22 109.4(9) 1_555 1_555 1_555 no
N3 C6 C5 113.9(10) 1_555 1_555 1_555 yes
N3 C6 H23 107(1) 1_555 1_555 1_555 no
N3 C6 H24 108.2(8) 1_555 1_555 1_555 no
C5 C6 H23 108.7(9) 1_555 1_555 1_555 no
C5 C6 H24 108(1) 1_555 1_555 1_555 no
H23 C6 H24 109(1) 1_555 1_555 1_555 no
S4 C7 C8 113(1) 1_555 1_555 1_555 yes
S4 C7 H25 108.5(7) 1_555 1_555 1_555 no
S4 C7 H26 108.2(9) 1_555 1_555 1_555 no
C8 C7 H25 108(1) 1_555 1_555 1_555 no
C8 C7 H26 108.2(8) 1_555 1_555 1_555 no
H25 C7 H26 109(1) 1_555 1_555 1_555 no
N4 C8 C7 114(1) 1_555 1_555 1_555 yes
N4 C8 H27 108.4(7) 1_555 1_555 1_555 no
N4 C8 H28 108(1) 1_555 1_555 1_555 no
C7 C8 H27 108(1) 1_555 1_555 1_555 no
C7 C8 H28 107.8(8) 1_555 1_555 1_555 no
H27 C8 H28 109(1) 1_555 1_555 1_555 no
S5 C9 C10 113(1) 1_555 1_555 1_555 yes
S5 C9 H29 108.3(8) 1_555 1_555 1_555 no
S5 C9 H30 108.5(8) 1_555 1_555 1_555 no
C10 C9 H29 108(1) 1_555 1_555 1_555 no
C10 C9 H30 108(1) 1_555 1_555 1_555 no
H29 C9 H30 109(1) 1_555 1_555 1_555 no
N5 C10 C9 124(1) 1_555 1_555 1_555 yes
N5 C10 H31 105(2) 1_555 1_555 1_555 no
N5 C10 H32 105(1) 1_555 1_555 1_555 no
C9 C10 H31 105(1) 1_555 1_555 1_555 no
C9 C10 H32 105(2) 1_555 1_555 1_555 no
H31 C10 H32 109(1) 1_555 1_555 1_555 no
S6 C11 C12 111.5(6) 1_555 1_555 1_555 yes
S6 C11 H33 108(1) 1_555 1_555 1_555 no
S6 C11 H34 108.9(6) 1_555 1_555 1_555 no
C12 C11 H33 109.1(8) 1_555 1_555 1_555 no
C12 C11 H34 109(1) 1_555 1_555 1_555 no
H33 C11 H34 109.4(9) 1_555 1_555 1_555 no
N6 C12 C11 110.5(10) 1_555 1_555 1_555 yes
N6 C12 H35 109.1(8) 1_555 1_555 1_555 no
N6 C12 H36 109.2(7) 1_555 1_555 1_555 no
C11 C12 H35 109.1(8) 1_555 1_555 1_555 no
C11 C12 H36 109.2(9) 1_555 1_555 1_555 no
H35 C12 H36 109(1) 1_555 1_555 1_555 no
F1 B1 F2 111(1) 1_555 1_555 1_555 yes
F1 B1 F3 109(1) 1_555 1_555 1_555 yes
F1 B1 F4 111.1(8) 1_555 1_555 1_555 yes
F2 B1 F3 107(1) 1_555 1_555 1_555 yes
F2 B1 F4 108(1) 1_555 1_555 1_555 yes
F3 B1 F4 108(1) 1_555 1_555 1_555 yes
F5 B2 F6 109(1) 1_555 1_555 1_555 yes
F5 B2 F7 104(1) 1_555 1_555 1_555 yes
F5 B2 F8 114(1) 1_555 1_555 1_555 yes
F6 B2 F7 105(1) 1_555 1_555 1_555 yes
F6 B2 F8 107(1) 1_555 1_555 1_555 yes
F7 B2 F8 114(1) 1_555 1_555 1_555 yes
F9 B3 F10 108.6(8) 1_555 1_555 1_555 yes
F9 B3 F11 112(1) 1_555 1_555 1_555 yes
F9 B3 F12 109.3(8) 1_555 1_555 1_555 yes
F10 B3 F11 107.6(9) 1_555 1_555 1_555 yes
F10 B3 F12 104(1) 1_555 1_555 1_555 yes
F11 B3 F12 113.7(9) 1_555 1_555 1_555 yes

loop_
_geom_bond_atom_site_label_1
_geom_bond_atom_site_label_2
_geom_bond_distance
_geom_bond_site_symmetry_1
_geom_bond_site_symmetry_2
_geom_bond_publ_flag
RH1 S1 2.315(2) 1_555 1_555 yes
RH1 S2 2.330(2) 1_555 1_555 yes
RH1 S3 2.343(2) 1_555 1_555 yes
RH1 N1 2.118(6) 1_555 1_555 yes
RH1 N2 2.101(9) 1_555 1_555 yes
RH1 N3 2.118(6) 1_555 1_555 yes
RH2 S4 2.336(2) 1_555 1_555 yes
RH2 S5 2.332(3) 1_555 1_555 yes
RH2 S6 2.327(2) 1_555 1_555 yes
RH2 N4 2.091(8) 1_555 1_555 yes
RH2 N5 2.083(6) 1_555 1_555 yes
RH2 N6 2.125(6) 1_555 1_555 yes
S1 C1 1.823(10) 1_555 1_555 yes
S2 C3 1.83(1) 1_555 1_555 yes
S3 C5 1.82(1) 1_555 1_555 yes
S4 C7 1.81(1) 1_555 1_555 yes
S5 C9 1.79(1) 1_555 1_555 yes
S6 C11 1.839(8) 1_555 1_555 yes
F1 B1 1.33(2) 1_555 1_555 yes
F2 B1 1.19(2) 1_555 1_555 yes
F3 B1 1.24(2) 1_555 1_555 yes
F4 B1 1.37(2) 1_555 1_555 yes
F5 B2 1.33(2) 1_555 1_555 yes
F6 B2 1.42(1) 1_555 1_555 yes
F7 B2 1.32(3) 1_555 1_555 yes
F8 B2 1.26(2) 1_555 1_555 yes
F9 B3 1.36(2) 1_555 1_555 yes
F10 B3 1.39(1) 1_555 1_555 yes
F11 B3 1.30(1) 1_555 1_555 yes
F12 B3 1.37(2) 1_555 1_555 yes
N1 C2 1.47(2) 1_555 1_555 yes
N2 C4 1.478(10) 1_555 1_555 yes
N3 C6 1.47(1) 1_555 1_555 yes
N4 C8 1.45(2) 1_555 1_555 yes
N5 C10 1.39(3) 1_555 1_555 yes
N6 C12 1.47(1) 1_555 1_555 yes
C1 C2 1.48(1) 1_555 1_555 yes
C3 C4 1.51(1) 1_555 1_555 yes
C5 C6 1.45(1) 1_555 1_555 yes
C7 C8 1.41(1) 1_555 1_555 yes
C9 C10 1.38(3) 1_555 1_555 yes
C11 C12 1.49(2) 1_555 1_555 yes

loop_
_geom_contact_atom_site_label_1
_geom_contact_atom_site_label_2
_geom_contact_distance
_geom_contact_site_symmetry_1
_geom_contact_site_symmetry_2
S1 F9 3.443(9) 1_555 6_656
S6 F2 3.54(2) 1_555 8_555
F1 N5 2.996(9) 1_555 3_656
F1 C10 3.15(3) 1_555 3_656
F1 C6 3.41(2) 1_555 3_666
F1 N3 3.57(1) 1_555 3_666
F2 N4 2.80(2) 1_555 8_454
F2 C8 3.21(2) 1_555 8_454
F3 N3 2.96(3) 1_555 3_666
F4 C11 3.44(2) 1_555 8_454
F6 N6 2.95(1) 1_555 8_454
F6 N4 3.113(7) 1_555 8_454
F6 C12 3.46(1) 1_555 8_454
F6 F12 3.46(1) 1_555 8_454
F6 C1 3.54(1) 1_555 3_666
F6 C11 3.54(1) 1_555 8_454
F6 F9 3.558(9) 1_555 8_454
F7 C10 3.00(3) 1_555 2_666
F7 C9 3.35(1) 1_555 2_666
F7 N6 3.385(10) 1_555 8_454
F7 C12 3.42(1) 1_555 8_454
F7 C5 3.46(2) 1_555 2_656
F8 C2 3.17(2) 1_555 3_666
F8 C1 3.51(2) 1_555 3_666
F9 C1 3.28(1) 1_555 6_646
F9 C7 3.41(1) 1_555 6_646
F10 C12 3.18(2) 1_555 7_647
F10 C7 3.50(2) 1_555 6_646
F10 N6 3.57(1) 1_555 7_647
F11 C4 3.11(1) 1_555 8_545
F11 C3 3.234(9) 1_555 8_545
F11 C12 3.55(2) 1_555 7_647
F11 C7 3.59(1) 1_555 6_646
F12 N6 2.97(1) 1_555 7_647
F12 F12 3.27(2) 1_555 7_647
F12 C12 3.52(1) 1_555 7_647
S1 S6 3.556(2) 1_555 1_555
S1 S4 3.579(2) 1_555 1_555
S2 S5 3.440(2) 1_555 1_555
S2 S4 3.466(3) 1_555 1_555
S3 S5 3.434(3) 1_555 1_555
S3 S6 3.773(3) 1_555 1_555
